data_1559974
loop_
_publ_author_name
'Guieu, Samuel'
'Esteves, C\'atia I C'
'Rocha, Jo\~ao'
'Silva, Artur M. S.'

_publ_section_title
;
 Multicomponent Synthesis of Luminescent Iminoboronates.
;
_journal_issue 24
_journal_name_full 'Molecules (Basel, Switzerland)'
_journal_page_first 6039
_journal_paper_doi 10.3390/molecules25246039
_journal_volume 25
_journal_year 2020
_chemical_formula_moiety 'C22 H18 B N O5'
_chemical_formula_sum 'C22 H18 B N O5'
_chemical_formula_weight 387.18
_chemical_name_systematic
;
 10,12-dimethoxy-7-phenyl-5H,7H-7\l4,14\l4-benzo[d]benzo[5,6][1,3,2]oxazaborinino[2,3-b][1,3,2]oxazaborinin-5-one
;
_space_group_crystal_system monoclinic
_space_group_IT_number 14
_space_group_name_Hall '-P 2ybc'
_space_group_name_H-M_alt 'P 1 21/c 1'
_atom_sites_solution_hydrogens geom
_atom_sites_solution_primary direct
_atom_sites_solution_secondary difmap
_audit_creation_method SHELXL-2014
_cell_angle_alpha 90
_cell_angle_beta 100.305(2)
_cell_angle_gamma 90
_cell_formula_units_Z 4
_cell_length_a 8.8820(6)
_cell_length_b 11.6380(7)
_cell_length_c 18.0177(10)
_cell_measurement_reflns_used 3645
_cell_measurement_temperature 150(2)
_cell_measurement_theta_max 29.160
_cell_measurement_theta_min 2.298
_cell_volume 1832.42(19)
_computing_cell_refinement 'Bruker SMART'
_computing_data_collection 'Bruker SMART'
_computing_data_reduction 'Bruker SAINT'
_computing_molecular_graphics 'PLATON (Spek, 2009)'
_computing_publication_material 'SHELXL-97 (Sheldrick, 2008)'
_computing_structure_refinement 'SHELXL-97 (Sheldrick, 2008)'
_computing_structure_solution 'SHELXS-97 (Sheldrick, 2008)'
_diffrn_ambient_temperature 150(2)
_diffrn_measured_fraction_theta_full 1.000
_diffrn_measured_fraction_theta_max 0.998
_diffrn_measurement_device_type ccd
_diffrn_measurement_method 'omega and phi scans'
_diffrn_radiation_type MoK\a
_diffrn_radiation_wavelength 0.71073
_diffrn_reflns_av_R_equivalents 0.0722
_diffrn_reflns_av_unetI/netI 0.0625
_diffrn_reflns_Laue_measured_fraction_full 1.000
_diffrn_reflns_Laue_measured_fraction_max 0.998
_diffrn_reflns_limit_h_max 12
_diffrn_reflns_limit_h_min -12
_diffrn_reflns_limit_k_max 15
_diffrn_reflns_limit_k_min -15
_diffrn_reflns_limit_l_max 23
_diffrn_reflns_limit_l_min -24
_diffrn_reflns_number 26133
_diffrn_reflns_point_group_measured_fraction_full 1.000
_diffrn_reflns_point_group_measured_fraction_max 0.998
_diffrn_reflns_theta_full 25.242
_diffrn_reflns_theta_max 29.160
_diffrn_reflns_theta_min 2.298
_diffrn_source 'fine-focus sealed tube'
_exptl_absorpt_coefficient_mu 0.099
_exptl_absorpt_correction_type multi-scan
_exptl_absorpt_process_details '(SADABS; Bruker, 2008)'
_exptl_crystal_colour yellow
_exptl_crystal_density_diffrn 1.403
_exptl_crystal_description needle
_exptl_crystal_F_000 808
_exptl_crystal_size_max 0.400
_exptl_crystal_size_mid 0.060
_exptl_crystal_size_min 0.050
_exptl_transmission_factor_max 0.7458
_exptl_transmission_factor_min 0.6874
_refine_diff_density_max 0.368
_refine_diff_density_min -0.275
_refine_diff_density_rms 0.060
_refine_ls_extinction_method none
_refine_ls_goodness_of_fit_ref 1.063
_refine_ls_hydrogen_treatment constr
_refine_ls_matrix_type full
_refine_ls_number_parameters 264
_refine_ls_number_reflns 4934
_refine_ls_number_restraints 0
_refine_ls_restrained_S_all 1.063
_refine_ls_R_factor_all 0.1052
_refine_ls_R_factor_gt 0.0600
_refine_ls_shift/su_max 0.000
_refine_ls_shift/su_mean 0.000
_refine_ls_structure_factor_coef Fsqd
_refine_ls_weighting_details 'w=1/[\s^2^(Fo^2^)+(0.0477P)^2^+0.7234P] where P=(Fo^2^+2Fc^2^)/3'
_refine_ls_weighting_scheme calc
_refine_ls_wR_factor_gt 0.1091
_refine_ls_wR_factor_ref 0.1243
_reflns_Friedel_coverage 0.000
_reflns_number_gt 3368
_reflns_number_total 4934
_reflns_threshold_expression 'I > 2\s(I)'
_cod_data_source_file 1e.cif
_cod_data_source_block shelx
_cod_original_sg_symbol_H-M 'P 21/c'
_cod_database_code 1559974
_shelx_space_group_comment
;
The symmetry employed for this shelxl refinement is uniquely defined
by the following loop, which should always be used as a source of
symmetry information in preference to the above space-group names.
They are only intended as comments.
;
_shelx_estimated_absorpt_t_min 0.962
_shelx_estimated_absorpt_t_max 0.995
_shelxl_version_number 2014-3

loop_
_space_group_symop_operation_xyz
'x, y, z'
'-x, y+1/2, -z+1/2'
'-x, -y, -z'
'x, -y-1/2, z-1/2'

loop_
_atom_site_label
_atom_site_type_symbol
_atom_site_fract_x
_atom_site_fract_y
_atom_site_fract_z
_atom_site_U_iso_or_equiv
_atom_site_adp_type
_atom_site_occupancy
_atom_site_site_symmetry_order
_atom_site_calc_flag
_atom_site_refinement_flags_posn
_atom_site_refinement_flags_adp
_atom_site_refinement_flags_occupancy
_atom_site_disorder_assembly
_atom_site_disorder_group
O1 O 0.12682(13) 0.05429(10) 0.12698(6) 0.0178(3) Uani 1 1 d . . . . .
N1 N 0.27011(15) 0.08893(11) 0.02346(7) 0.0133(3) Uani 1 1 d . . . . .
O2 O 0.20558(14) 0.24257(10) 0.10877(6) 0.0189(3) Uani 1 1 d . . . . .
O5 O -0.06209(15) -0.32188(11) 0.15799(7) 0.0281(3) Uani 1 1 d . . . . .
O4 O 0.19339(14) -0.23940(10) -0.04522(7) 0.0211(3) Uani 1 1 d . . . . .
O3 O 0.21145(14) 0.42343(10) 0.07219(7) 0.0241(3) Uani 1 1 d . . . . .
C08 C 0.23061(18) -0.01350(14) -0.00292(9) 0.0142(3) Uani 1 1 d . . . . .
H08 H 0.2490 -0.0347 -0.0514 0.017 Uiso 1 1 calc R U . . .
C09 C 0.16103(18) -0.09327(14) 0.03955(9) 0.0145(3) Uani 1 1 d . . . . .
C10 C 0.10659(18) -0.05498(14) 0.10454(9) 0.0157(3) Uani 1 1 d . . . . .
C13 C 0.06307(19) -0.28454(15) 0.05819(10) 0.0199(4) Uani 1 1 d . . . . .
H13 H 0.0497 -0.3631 0.0441 0.024 Uiso 1 1 calc R U . . .
C02 C 0.33079(18) 0.28665(14) 0.00406(9) 0.0156(3) Uani 1 1 d . . . . .
C06 C 0.42242(19) 0.14253(15) -0.07384(9) 0.0170(4) Uani 1 1 d . . . . .
H06 H 0.4285 0.0647 -0.0888 0.020 Uiso 1 1 calc R U . . .
C14 C 0.13620(19) -0.21018(15) 0.01694(9) 0.0165(3) Uani 1 1 d . . . . .
C07 C 0.34104(18) 0.17173(14) -0.01718(9) 0.0146(3) Uani 1 1 d . . . . .
C03 C 0.4021(2) 0.37094(15) -0.03213(10) 0.0208(4) Uani 1 1 d . . . . .
H03 H 0.3933 0.4493 -0.0187 0.025 Uiso 1 1 calc R U . . .
C11 C 0.02659(19) -0.12818(15) 0.14463(9) 0.0189(4) Uani 1 1 d . . . . .
H11 H -0.0145 -0.1011 0.1866 0.023 Uiso 1 1 calc R U . . .
C04 C 0.4853(2) 0.34250(16) -0.08714(10) 0.0233(4) Uani 1 1 d . . . . .
H04 H 0.5359 0.4006 -0.1104 0.028 Uiso 1 1 calc R U . . .
C12 C 0.00843(19) -0.24209(16) 0.12154(10) 0.0201(4) Uani 1 1 d . . . . .
C05 C 0.4945(2) 0.22830(15) -0.10820(10) 0.0212(4) Uani 1 1 d . . . . .
H05 H 0.5507 0.2086 -0.1465 0.025 Uiso 1 1 calc R U . . .
C01 C 0.24411(19) 0.32321(14) 0.06391(9) 0.0171(4) Uani 1 1 d . . . . .
C021 C 0.4284(2) 0.00560(16) 0.21547(9) 0.0203(4) Uani 1 1 d . . . . .
H021 H 0.3403 -0.0384 0.2198 0.024 Uiso 1 1 calc R U . . .
B1 B 0.2543(2) 0.12117(16) 0.10742(10) 0.0151(4) Uani 1 1 d . . . . .
C023 C 0.5478(2) 0.15800(17) 0.16015(11) 0.0262(4) Uani 1 1 d . . . . .
H023 H 0.5435 0.2197 0.1253 0.031 Uiso 1 1 calc R U . . .
C024 C 0.41453(19) 0.09586(14) 0.16334(9) 0.0164(3) Uani 1 1 d . . . . .
C15 C 0.1680(2) -0.35489(15) -0.07275(11) 0.0259(4) Uani 1 1 d . . . . .
H15A H 0.2066 -0.4092 -0.0322 0.039 Uiso 1 1 calc R U . . .
H15B H 0.2220 -0.3669 -0.1150 0.039 Uiso 1 1 calc R U . . .
H15C H 0.0582 -0.3674 -0.0898 0.039 Uiso 1 1 calc R U . . .
C026 C 0.5674(2) -0.02159(17) 0.26122(10) 0.0258(4) Uani 1 1 d . . . . .
H026 H 0.5732 -0.0841 0.2955 0.031 Uiso 1 1 calc R U . . .
C16 C -0.1246(2) -0.28654(19) 0.22264(11) 0.0320(5) Uani 1 1 d . . . . .
H16A H -0.0416 -0.2607 0.2625 0.048 Uiso 1 1 calc R U . . .
H16B H -0.1778 -0.3515 0.2411 0.048 Uiso 1 1 calc R U . . .
H16C H -0.1969 -0.2234 0.2084 0.048 Uiso 1 1 calc R U . . .
C028 C 0.6967(2) 0.04204(18) 0.25681(11) 0.0296(5) Uani 1 1 d . . . . .
H028 H 0.7916 0.0239 0.2881 0.036 Uiso 1 1 calc R U . . .
C029 C 0.6867(2) 0.13223(19) 0.20643(12) 0.0337(5) Uani 1 1 d . . . . .
H029 H 0.7749 0.1769 0.2033 0.040 Uiso 1 1 calc R U . . .

loop_
_atom_site_aniso_label
_atom_site_aniso_U_11
_atom_site_aniso_U_22
_atom_site_aniso_U_33
_atom_site_aniso_U_23
_atom_site_aniso_U_13
_atom_site_aniso_U_12
O1 0.0172(6) 0.0205(6) 0.0172(6) -0.0030(5) 0.0071(5) -0.0017(5)
N1 0.0117(7) 0.0148(7) 0.0135(7) 0.0002(5) 0.0026(5) -0.0002(5)
O2 0.0216(6) 0.0192(6) 0.0172(6) -0.0014(5) 0.0064(5) 0.0036(5)
O5 0.0300(8) 0.0315(8) 0.0245(7) 0.0097(6) 0.0094(6) -0.0089(6)
O4 0.0268(7) 0.0159(6) 0.0233(6) -0.0025(5) 0.0118(5) -0.0020(5)
O3 0.0289(7) 0.0161(6) 0.0273(7) -0.0054(5) 0.0054(5) 0.0025(5)
C08 0.0129(8) 0.0168(8) 0.0131(8) -0.0003(6) 0.0027(6) 0.0017(6)
C09 0.0114(8) 0.0168(8) 0.0154(8) 0.0024(6) 0.0025(6) 0.0011(6)
C10 0.0108(8) 0.0201(9) 0.0154(8) 0.0016(7) 0.0002(6) 0.0002(6)
C13 0.0190(9) 0.0187(9) 0.0212(9) 0.0037(7) 0.0014(7) -0.0034(7)
C02 0.0126(8) 0.0169(8) 0.0161(8) -0.0004(7) -0.0009(6) 0.0002(6)
C06 0.0162(8) 0.0166(8) 0.0186(8) -0.0005(7) 0.0042(7) 0.0000(7)
C14 0.0139(8) 0.0183(8) 0.0172(8) 0.0019(7) 0.0022(7) 0.0012(7)
C07 0.0127(8) 0.0172(8) 0.0129(8) 0.0020(6) -0.0004(6) -0.0011(6)
C03 0.0195(9) 0.0145(8) 0.0273(9) 0.0001(7) 0.0013(7) -0.0006(7)
C11 0.0150(8) 0.0288(10) 0.0136(8) 0.0015(7) 0.0044(7) -0.0009(7)
C04 0.0208(9) 0.0219(9) 0.0278(10) 0.0076(8) 0.0056(8) -0.0047(7)
C12 0.0157(9) 0.0270(10) 0.0171(8) 0.0093(7) 0.0016(7) -0.0041(7)
C05 0.0192(9) 0.0251(10) 0.0206(9) 0.0032(7) 0.0068(7) -0.0015(7)
C01 0.0146(8) 0.0175(9) 0.0178(8) -0.0030(7) -0.0007(7) -0.0008(7)
C021 0.0216(9) 0.0254(10) 0.0146(8) -0.0019(7) 0.0049(7) -0.0005(7)
B1 0.0164(9) 0.0170(9) 0.0132(9) -0.0019(7) 0.0059(7) 0.0000(7)
C023 0.0229(10) 0.0286(10) 0.0253(10) 0.0056(8) -0.0004(8) -0.0035(8)
C024 0.0185(8) 0.0195(9) 0.0115(8) -0.0039(7) 0.0037(6) 0.0015(7)
C15 0.0285(10) 0.0179(9) 0.0331(11) -0.0060(8) 0.0103(8) -0.0003(8)
C026 0.0314(11) 0.0305(11) 0.0146(9) 0.0017(8) 0.0014(8) 0.0066(8)
C16 0.0263(10) 0.0469(13) 0.0246(10) 0.0124(9) 0.0098(8) -0.0072(9)
C028 0.0220(10) 0.0431(12) 0.0214(10) 0.0010(9) -0.0026(8) 0.0048(9)
C029 0.0200(10) 0.0454(13) 0.0329(11) 0.0052(10) -0.0026(8) -0.0082(9)

loop_
_atom_type_symbol
_atom_type_description
_atom_type_scat_dispersion_real
_atom_type_scat_dispersion_imag
_atom_type_scat_source
C C 0.0033 0.0016 'International Tables Vol C Tables 4.2.6.8 and 6.1.1.4'
H H 0.0000 0.0000 'International Tables Vol C Tables 4.2.6.8 and 6.1.1.4'
B B 0.0013 0.0007 'International Tables Vol C Tables 4.2.6.8 and 6.1.1.4'
N N 0.0061 0.0033 'International Tables Vol C Tables 4.2.6.8 and 6.1.1.4'
O O 0.0106 0.0060 'International Tables Vol C Tables 4.2.6.8 and 6.1.1.4'

loop_
_geom_angle_atom_site_label_1
_geom_angle_atom_site_label_2
_geom_angle_atom_site_label_3
_geom_angle
_geom_angle_site_symmetry_1
_geom_angle_site_symmetry_3
_geom_angle_publ_flag
C10 O1 B1 119.97(13) . . ?
C08 N1 C07 123.00(14) . . ?
C08 N1 B1 119.84(13) . . ?
C07 N1 B1 116.90(13) . . ?
C01 O2 B1 124.00(13) . . ?
C12 O5 C16 118.43(15) . . ?
C14 O4 C15 117.52(14) . . ?
N1 C08 C09 121.11(15) . . ?
C08 C09 C10 119.20(15) . . ?
C08 C09 C14 122.15(15) . . ?
C10 C09 C14 118.56(15) . . ?
O1 C10 C11 118.62(15) . . ?
O1 C10 C09 120.13(15) . . ?
C11 C10 C09 121.21(16) . . ?
C14 C13 C12 118.78(17) . . ?
C03 C02 C07 119.24(16) . . ?
C03 C02 C01 118.28(15) . . ?
C07 C02 C01 122.47(15) . . ?
C05 C06 C07 119.45(16) . . ?
O4 C14 C13 124.88(16) . . ?
O4 C14 C09 114.48(14) . . ?
C13 C14 C09 120.62(16) . . ?
C06 C07 C02 120.07(15) . . ?
C06 C07 N1 123.14(15) . . ?
C02 C07 N1 116.75(14) . . ?
C04 C03 C02 121.01(16) . . ?
C12 C11 C10 118.12(16) . . ?
C03 C04 C05 119.45(17) . . ?
O5 C12 C11 123.23(16) . . ?
O5 C12 C13 114.15(16) . . ?
C11 C12 C13 122.62(16) . . ?
C04 C05 C06 120.75(17) . . ?
O3 C01 O2 120.76(16) . . ?
O3 C01 C02 121.73(16) . . ?
O2 C01 C02 117.50(14) . . ?
C026 C021 C024 121.99(17) . . ?
O1 B1 O2 105.20(13) . . ?
O1 B1 N1 107.86(13) . . ?
O2 B1 N1 108.49(13) . . ?
O1 B1 C024 112.62(14) . . ?
O2 B1 C024 113.03(14) . . ?
N1 B1 C024 109.41(13) . . ?
C029 C023 C024 122.03(18) . . ?
C023 C024 C021 116.27(16) . . ?
C023 C024 B1 122.54(15) . . ?
C021 C024 B1 121.11(15) . . ?
C028 C026 C021 120.17(18) . . ?
C029 C028 C026 119.29(18) . . ?
C028 C029 C023 120.23(19) . . ?

loop_
_geom_bond_atom_site_label_1
_geom_bond_atom_site_label_2
_geom_bond_distance
_geom_bond_site_symmetry_2
_geom_bond_publ_flag
O1 C10 1.337(2) . ?
O1 B1 1.468(2) . ?
N1 C08 1.308(2) . ?
N1 C07 1.424(2) . ?
N1 B1 1.589(2) . ?
O2 C01 1.323(2) . ?
O2 B1 1.479(2) . ?
O5 C12 1.354(2) . ?
O5 C16 1.437(2) . ?
O4 C14 1.353(2) . ?
O4 C15 1.436(2) . ?
O3 C01 1.218(2) . ?
C08 C09 1.414(2) . ?
C09 C10 1.416(2) . ?
C09 C14 1.426(2) . ?
C10 C11 1.391(2) . ?
C13 C14 1.377(2) . ?
C13 C12 1.407(3) . ?
C02 C03 1.391(2) . ?
C02 C07 1.399(2) . ?
C02 C01 1.494(2) . ?
C06 C05 1.390(2) . ?
C06 C07 1.394(2) . ?
C03 C04 1.378(3) . ?
C11 C12 1.390(3) . ?
C04 C05 1.389(3) . ?
C021 C026 1.393(3) . ?
C021 C024 1.400(2) . ?
B1 C024 1.617(2) . ?
C023 C029 1.393(3) . ?
C023 C024 1.397(2) . ?
C026 C028 1.381(3) . ?
C028 C029 1.380(3) . ?
